data_2230135
loop_
_publ_author_name
'Fun, Hoong-Kun'
'Loh, Wan-Sin'
Nithinchandra
'Kalluraya, Balakrishna'

_publ_section_title
;
 4-{2-[2-(4-Chlorobenzylidene)hydrazinylidene]-3,6-dihydro-2<i>H</i>-1,3,4-thiadiazin-5-yl}-3-(4-methoxyphenyl)sydnone
;
_journal_coeditor_code RZ2581
_journal_issue 5
_journal_name_full 'Acta Crystallographica Section E'
_journal_page_first o1175
_journal_page_last o1176
_journal_paper_doi 10.1107/S1600536811013900
_journal_volume 67
_journal_year 2011
_chemical_formula_iupac 'C19 H15 Cl N6 O3 S'
_chemical_formula_moiety 'C19 H15 Cl N6 O3 S'
_chemical_formula_sum 'C19 H15 Cl N6 O3 S'
_chemical_formula_weight 442.88
_chemical_name_common
;
4-{2-[2-(4-Chlorobenzylidene)hydrazinylidene]-3,6-dihydro-2<i>H</i>-
1,3,4-thiadiazin-5-yl}-3-(4-methoxyphenyl)sydnone
;
_chemical_name_systematic
;
4-{2-[2-(4-Chlorobenzylidene)hydrazinylidene]-3,6-dihydro-2<i>H</i>-
1,3,4-thiadiazin-5-yl}-3-(4-methoxyphenyl)-1,2,3-oxadiazol-3-ium-5-olate
;
_space_group_IT_number 14
_symmetry_cell_setting monoclinic
_symmetry_space_group_name_Hall '-P 2ybc'
_symmetry_space_group_name_H-M 'P 1 21/c 1'
_atom_sites_solution_hydrogens geom
_atom_sites_solution_primary direct
_atom_sites_solution_secondary difmap
_audit_creation_method SHELXL-97
_cell_angle_alpha 90.00
_cell_angle_beta 114.4260(10)
_cell_angle_gamma 90.00
_cell_formula_units_Z 4
_cell_length_a 7.2322(2)
_cell_length_b 22.7311(6)
_cell_length_c 12.9299(3)
_cell_measurement_reflns_used 9060
_cell_measurement_temperature 100.00(10)
_cell_measurement_theta_max 37.56
_cell_measurement_theta_min 3.46
_cell_volume 1935.37(9)
_computing_cell_refinement 'SAINT (Bruker, 2009)'
_computing_data_collection 'APEX2 (Bruker, 2009)'
_computing_data_reduction 'SAINT (Bruker, 2009)'
_computing_molecular_graphics 'SHELXTL (Sheldrick, 2008)'
_computing_publication_material 'SHELXTL (Sheldrick, 2008) and PLATON (Spek, 2009)'
_computing_structure_refinement 'SHELXTL (Sheldrick, 2008)'
_computing_structure_solution 'SHELXTL (Sheldrick, 2008)'
_diffrn_ambient_temperature 100.00(10)
_diffrn_measured_fraction_theta_full 0.991
_diffrn_measured_fraction_theta_max 0.991
_diffrn_measurement_device_type
;
Bruker SMART APEXII DUO CCD area-detector
;
_diffrn_measurement_method '\f and \w'
_diffrn_radiation_monochromator graphite
_diffrn_radiation_source 'fine-focus sealed tube'
_diffrn_radiation_type MoK\a
_diffrn_radiation_wavelength 0.71073
_diffrn_reflns_av_R_equivalents 0.0234
_diffrn_reflns_av_sigmaI/netI 0.0224
_diffrn_reflns_limit_h_max 12
_diffrn_reflns_limit_h_min -12
_diffrn_reflns_limit_k_max 38
_diffrn_reflns_limit_k_min -37
_diffrn_reflns_limit_l_max 22
_diffrn_reflns_limit_l_min -22
_diffrn_reflns_number 38523
_diffrn_reflns_theta_full 37.59
_diffrn_reflns_theta_max 37.59
_diffrn_reflns_theta_min 1.79
_diffrn_standards_number 0
_exptl_absorpt_coefficient_mu 0.342
_exptl_absorpt_correction_T_max 0.9370
_exptl_absorpt_correction_T_min 0.8322
_exptl_absorpt_correction_type multi-scan
_exptl_absorpt_process_details '(<i>SADABS</i>; Bruker, 2009)'
_exptl_crystal_colour red
_exptl_crystal_density_diffrn 1.520
_exptl_crystal_density_method 'not measured'
_exptl_crystal_description block
_exptl_crystal_F_000 912
_exptl_crystal_size_max 0.56
_exptl_crystal_size_mid 0.33
_exptl_crystal_size_min 0.19
_refine_diff_density_max 0.607
_refine_diff_density_min -0.310
_refine_ls_extinction_method none
_refine_ls_goodness_of_fit_ref 1.028
_refine_ls_hydrogen_treatment constr
_refine_ls_matrix_type full
_refine_ls_number_parameters 272
_refine_ls_number_reflns 10172
_refine_ls_number_restraints 0
_refine_ls_restrained_S_all 1.028
_refine_ls_R_factor_all 0.0379
_refine_ls_R_factor_gt 0.0310
_refine_ls_shift/su_max 0.003
_refine_ls_shift/su_mean 0.000
_refine_ls_structure_factor_coef Fsqd
_refine_ls_weighting_details 'calc w=1/[\s^2^(Fo^2^)+(0.0455P)^2^+0.4618P] where P=(Fo^2^+2Fc^2^)/3'
_refine_ls_weighting_scheme calc
_refine_ls_wR_factor_gt 0.0838
_refine_ls_wR_factor_ref 0.0881
_reflns_number_gt 8764
_reflns_number_total 10172
_reflns_threshold_expression I>2\s(I)
_cod_data_source_file rz2581.cif
_cod_data_source_block I
_cod_original_sg_symbol_H-M 'P 21/c'
_cod_database_code 2230135
_cod_database_fobs_code 2230135

loop_
_symmetry_equiv_pos_as_xyz
'x, y, z'
'-x, y+1/2, -z+1/2'
'-x, -y, -z'
'x, -y-1/2, z-1/2'

loop_
_atom_site_type_symbol
_atom_site_label
_atom_site_fract_x
_atom_site_fract_y
_atom_site_fract_z
_atom_site_U_iso_or_equiv
_atom_site_adp_type
_atom_site_calc_flag
_atom_site_refinement_flags
_atom_site_occupancy
_atom_site_disorder_assembly
_atom_site_disorder_group
Cl Cl1 -0.20673(3) 0.599009(8) -0.296760(19) 0.02044(4) Uani d . 1 . .
S S1 0.27993(3) 0.865504(7) 0.177439(15) 0.01416(4) Uani d . 1 . .
O O1 0.86209(8) 0.99555(2) 0.58612(4) 0.01533(9) Uani d . 1 . .
O O2 0.69250(10) 0.90827(3) 0.56018(5) 0.01973(10) Uani d . 1 . .
O O3 0.62847(10) 1.19710(2) 0.08415(5) 0.01920(10) Uani d . 1 . .
N N1 -0.02123(10) 0.86024(3) -0.03458(5) 0.01436(10) Uani d . 1 . .
N N2 0.00267(10) 0.91926(3) -0.00409(5) 0.01412(10) Uani d . 1 . .
N N3 0.16911(9) 0.98004(3) 0.14755(5) 0.01379(9) Uani d . 1 . .
H H1 0.1098 1.0093 0.1006 0.017 Uiso d R 1 . .
N N4 0.34093(9) 0.99876(3) 0.23756(5) 0.01274(9) Uani d . 1 . .
N N5 0.72206(9) 1.03311(3) 0.42028(5) 0.01207(9) Uani d . 1 . .
N N6 0.86571(10) 1.04359(3) 0.52215(5) 0.01467(10) Uani d . 1 . .
C C1 -0.20026(12) 0.77461(3) -0.29399(6) 0.01656(12) Uani d . 1 . .
H H1A -0.2271 0.8050 -0.3464 0.020 Uiso calc R 1 . .
C C2 -0.22174(12) 0.71639(3) -0.33105(6) 0.01765(12) Uani d . 1 . .
H H2A -0.2614 0.7077 -0.4075 0.021 Uiso calc R 1 . .
C C3 -0.18281(11) 0.67161(3) -0.25156(6) 0.01502(11) Uani d . 1 . .
C C4 -0.12243(11) 0.68343(3) -0.13639(6) 0.01594(11) Uani d . 1 . .
H H4A -0.0979 0.6529 -0.0845 0.019 Uiso calc R 1 . .
C C5 -0.09958(11) 0.74165(3) -0.10043(6) 0.01524(11) Uani d . 1 . .
H H5A -0.0579 0.7501 -0.0237 0.018 Uiso calc R 1 . .
C C6 -0.13877(11) 0.78790(3) -0.17873(6) 0.01341(10) Uani d . 1 . .
C C7 -0.11200(11) 0.84940(3) -0.14139(6) 0.01443(11) Uani d . 1 . .
H H7A -0.1597 0.8799 -0.1938 0.017 Uiso calc R 1 . .
C C8 0.13666(10) 0.92500(3) 0.10070(6) 0.01224(10) Uani d . 1 . .
C C9 0.37326(12) 0.89915(3) 0.31690(6) 0.01527(11) Uani d . 1 . .
H H9A 0.2663 0.8990 0.3437 0.018 Uiso calc R 1 . .
H H9B 0.4857 0.8761 0.3696 0.018 Uiso calc R 1 . .
C C10 0.44244(10) 0.96112(3) 0.31486(6) 0.01225(10) Uani d . 1 . .
C C11 0.62297(10) 0.98132(3) 0.41035(6) 0.01216(10) Uani d . 1 . .
C C12 0.71662(11) 0.95431(3) 0.51973(6) 0.01398(11) Uani d . 1 . .
C C13 0.69885(10) 1.07654(3) 0.33459(6) 0.01235(10) Uani d . 1 . .
C C14 0.68466(12) 1.13502(3) 0.35876(6) 0.01581(11) Uani d . 1 . .
H H14A 0.6883 1.1460 0.4289 0.019 Uiso calc R 1 . .
C C15 0.66483(12) 1.17767(3) 0.27707(7) 0.01669(12) Uani d . 1 . .
H H15A 0.6581 1.2173 0.2928 0.020 Uiso calc R 1 . .
C C16 0.65519(11) 1.16009(3) 0.17168(6) 0.01458(11) Uani d . 1 . .
C C17 0.67298(12) 1.10052(3) 0.14935(6) 0.01655(12) Uani d . 1 . .
H H17A 0.6690 1.0892 0.0793 0.020 Uiso calc R 1 . .
C C18 0.69642(12) 1.05866(3) 0.23103(6) 0.01542(11) Uani d . 1 . .
H H18A 0.7104 1.0191 0.2172 0.019 Uiso calc R 1 . .
C C19 0.61977(13) 1.25837(3) 0.10431(8) 0.02065(13) Uani d . 1 . .
H H19A 0.5968 1.2798 0.0361 0.031 Uiso calc R 1 . .
H H19B 0.7459 1.2707 0.1638 0.031 Uiso calc R 1 . .
H H19C 0.5108 1.2659 0.1266 0.031 Uiso calc R 1 . .

loop_
_atom_site_aniso_label
_atom_site_aniso_U_11
_atom_site_aniso_U_22
_atom_site_aniso_U_33
_atom_site_aniso_U_12
_atom_site_aniso_U_13
_atom_site_aniso_U_23
Cl1 0.02240(8) 0.01084(7) 0.03075(9) -0.00245(5) 0.01366(7) -0.00500(6)
S1 0.01632(7) 0.00916(6) 0.01430(7) 0.00094(5) 0.00364(6) -0.00035(5)
O1 0.0158(2) 0.0165(2) 0.01175(19) 0.00025(17) 0.00369(17) 0.00065(16)
O2 0.0252(3) 0.0156(2) 0.0162(2) -0.00022(19) 0.0064(2) 0.00420(18)
O3 0.0257(3) 0.0128(2) 0.0186(2) -0.00033(19) 0.0087(2) 0.00338(18)
N1 0.0161(2) 0.0102(2) 0.0146(2) -0.00112(18) 0.00425(19) -0.00205(17)
N2 0.0163(2) 0.0099(2) 0.0132(2) -0.00053(18) 0.00306(19) -0.00127(17)
N3 0.0150(2) 0.0094(2) 0.0127(2) 0.00004(17) 0.00144(18) -0.00074(17)
N4 0.0135(2) 0.0108(2) 0.0118(2) -0.00057(17) 0.00305(18) -0.00070(17)
N5 0.0124(2) 0.0115(2) 0.0114(2) -0.00024(17) 0.00396(17) -0.00076(17)
N6 0.0152(2) 0.0152(2) 0.0117(2) -0.00103(19) 0.00366(19) -0.00106(18)
C1 0.0208(3) 0.0119(3) 0.0134(3) -0.0007(2) 0.0035(2) -0.0005(2)
C2 0.0218(3) 0.0133(3) 0.0156(3) -0.0015(2) 0.0056(2) -0.0025(2)
C3 0.0144(3) 0.0103(2) 0.0202(3) -0.0011(2) 0.0071(2) -0.0021(2)
C4 0.0176(3) 0.0116(2) 0.0188(3) 0.0002(2) 0.0077(2) 0.0014(2)
C5 0.0175(3) 0.0125(2) 0.0146(3) 0.0001(2) 0.0056(2) 0.0005(2)
C6 0.0137(3) 0.0105(2) 0.0137(2) -0.00017(19) 0.0034(2) -0.00092(19)
C7 0.0159(3) 0.0108(2) 0.0137(2) -0.0004(2) 0.0032(2) -0.00090(19)
C8 0.0131(2) 0.0100(2) 0.0127(2) -0.00038(19) 0.0044(2) -0.00029(18)
C9 0.0185(3) 0.0112(2) 0.0134(2) -0.0021(2) 0.0039(2) 0.0007(2)
C10 0.0132(2) 0.0105(2) 0.0120(2) -0.00038(19) 0.0041(2) -0.00019(18)
C11 0.0130(2) 0.0108(2) 0.0116(2) 0.00004(19) 0.00400(19) 0.00039(18)
C12 0.0148(3) 0.0137(3) 0.0122(2) 0.0012(2) 0.0045(2) 0.00047(19)
C13 0.0139(2) 0.0103(2) 0.0126(2) -0.00055(19) 0.0052(2) -0.00006(19)
C14 0.0207(3) 0.0117(2) 0.0157(3) -0.0002(2) 0.0082(2) -0.0019(2)
C15 0.0216(3) 0.0106(2) 0.0184(3) 0.0005(2) 0.0088(2) -0.0007(2)
C16 0.0156(3) 0.0116(2) 0.0162(3) -0.0006(2) 0.0061(2) 0.0010(2)
C17 0.0238(3) 0.0123(3) 0.0157(3) -0.0014(2) 0.0103(2) -0.0010(2)
C18 0.0219(3) 0.0107(2) 0.0153(3) -0.0008(2) 0.0094(2) -0.0013(2)
C19 0.0221(3) 0.0127(3) 0.0274(4) -0.0001(2) 0.0105(3) 0.0042(2)

loop_
_atom_type_symbol
_atom_type_description
_atom_type_scat_dispersion_real
_atom_type_scat_dispersion_imag
_atom_type_scat_source
C C 0.0033 0.0016 'International Tables Vol C Tables 4.2.6.8 and 6.1.1.4'
H H 0.0000 0.0000 'International Tables Vol C Tables 4.2.6.8 and 6.1.1.4'
N N 0.0061 0.0033 'International Tables Vol C Tables 4.2.6.8 and 6.1.1.4'
O O 0.0106 0.0060 'International Tables Vol C Tables 4.2.6.8 and 6.1.1.4'
Cl Cl 0.1484 0.1585 'International Tables Vol C Tables 4.2.6.8 and 6.1.1.4'
S S 0.1246 0.1234 'International Tables Vol C Tables 4.2.6.8 and 6.1.1.4'

loop_
_geom_angle_atom_site_label_1
_geom_angle_atom_site_label_2
_geom_angle_atom_site_label_3
_geom_angle_site_symmetry_1
_geom_angle_site_symmetry_3
_geom_angle
_geom_angle_publ_flag
C8 S1 C9 . . 97.36(3) ?
N6 O1 C12 . . 110.94(5) ?
C16 O3 C19 . . 117.09(6) ?
C7 N1 N2 . . 116.04(6) ?
C8 N2 N1 . . 110.05(6) ?
C8 N3 N4 . . 126.06(6) ?
C8 N3 H1 . . 116.0 ?
N4 N3 H1 . . 111.2 ?
C10 N4 N3 . . 118.51(6) ?
N6 N5 C11 . . 114.74(6) ?
N6 N5 C13 . . 115.93(6) ?
C11 N5 C13 . . 129.25(6) ?
N5 N6 O1 . . 104.71(5) ?
C2 C1 C6 . . 120.77(7) ?
C2 C1 H1A . . 119.6 ?
C6 C1 H1A . . 119.6 ?
C3 C2 C1 . . 118.77(7) ?
C3 C2 H2A . . 120.6 ?
C1 C2 H2A . . 120.6 ?
C2 C3 C4 . . 121.79(6) ?
C2 C3 Cl1 . . 119.07(6) ?
C4 C3 Cl1 . . 119.13(5) ?
C5 C4 C3 . . 118.85(6) ?
C5 C4 H4A . . 120.6 ?
C3 C4 H4A . . 120.6 ?
C4 C5 C6 . . 120.73(7) ?
C4 C5 H5A . . 119.6 ?
C6 C5 H5A . . 119.6 ?
C1 C6 C5 . . 119.08(6) ?
C1 C6 C7 . . 119.79(6) ?
C5 C6 C7 . . 121.11(6) ?
N1 C7 C6 . . 118.46(6) ?
N1 C7 H7A . . 120.8 ?
C6 C7 H7A . . 120.8 ?
N2 C8 N3 . . 117.95(6) ?
N2 C8 S1 . . 121.64(5) ?
N3 C8 S1 . . 120.34(5) ?
C10 C9 S1 . . 111.64(5) ?
C10 C9 H9A . . 109.3 ?
S1 C9 H9A . . 109.3 ?
C10 C9 H9B . . 109.3 ?
S1 C9 H9B . . 109.3 ?
H9A C9 H9B . . 108.0 ?
N4 C10 C11 . . 118.23(6) ?
N4 C10 C9 . . 123.36(6) ?
C11 C10 C9 . . 118.15(6) ?
N5 C11 C12 . . 105.27(6) ?
N5 C11 C10 . . 127.54(6) ?
C12 C11 C10 . . 126.68(6) ?
O2 C12 O1 . . 121.08(6) ?
O2 C12 C11 . . 134.63(7) ?
O1 C12 C11 . . 104.28(6) ?
C14 C13 C18 . . 121.78(6) ?
C14 C13 N5 . . 118.81(6) ?
C18 C13 N5 . . 119.38(6) ?
C13 C14 C15 . . 119.45(6) ?
C13 C14 H14A . . 120.3 ?
C15 C14 H14A . . 120.3 ?
C16 C15 C14 . . 119.24(6) ?
C16 C15 H15A . . 120.4 ?
C14 C15 H15A . . 120.4 ?
O3 C16 C15 . . 124.71(6) ?
O3 C16 C17 . . 114.86(6) ?
C15 C16 C17 . . 120.43(6) ?
C18 C17 C16 . . 120.11(6) ?
C18 C17 H17A . . 119.9 ?
C16 C17 H17A . . 119.9 ?
C17 C18 C13 . . 118.94(6) ?
C17 C18 H18A . . 120.5 ?
C13 C18 H18A . . 120.5 ?
O3 C19 H19A . . 109.5 ?
O3 C19 H19B . . 109.5 ?
H19A C19 H19B . . 109.5 ?
O3 C19 H19C . . 109.5 ?
H19A C19 H19C . . 109.5 ?
H19B C19 H19C . . 109.5 ?

loop_
_geom_bond_atom_site_label_1
_geom_bond_atom_site_label_2
_geom_bond_site_symmetry_2
_geom_bond_distance
_geom_bond_publ_flag
Cl1 C3 . 1.7353(7) ?
S1 C8 . 1.7426(7) ?
S1 C9 . 1.8125(7) ?
O1 N6 . 1.3767(8) ?
O1 C12 . 1.4055(9) ?
O2 C12 . 1.2145(9) ?
O3 C16 . 1.3582(9) ?
O3 C19 . 1.4231(10) ?
N1 C7 . 1.2842(9) ?
N1 N2 . 1.3887(8) ?
N2 C8 . 1.3061(9) ?
N3 C8 . 1.3675(9) ?
N3 N4 . 1.3724(8) ?
N3 H1 . 0.8830 ?
N4 C10 . 1.2896(9) ?
N5 N6 . 1.3188(8) ?
N5 C11 . 1.3564(9) ?
N5 C13 . 1.4411(9) ?
C1 C2 . 1.3942(10) ?
C1 C6 . 1.4007(10) ?
C1 H1A . 0.9300 ?
C2 C3 . 1.3902(11) ?
C2 H2A . 0.9300 ?
C3 C4 . 1.3938(11) ?
C4 C5 . 1.3897(10) ?
C4 H4A . 0.9300 ?
C5 C6 . 1.4047(10) ?
C5 H5A . 0.9300 ?
C6 C7 . 1.4653(9) ?
C7 H7A . 0.9300 ?
C9 C10 . 1.4988(9) ?
C9 H9A . 0.9700 ?
C9 H9B . 0.9700 ?
C10 C11 . 1.4514(10) ?
C11 C12 . 1.4295(9) ?
C13 C14 . 1.3790(9) ?
C13 C18 . 1.3924(9) ?
C14 C15 . 1.3968(10) ?
C14 H14A . 0.9300 ?
C15 C16 . 1.3939(10) ?
C15 H15A . 0.9300 ?
C16 C17 . 1.4017(10) ?
C17 C18 . 1.3788(10) ?
C17 H17A . 0.9300 ?
C18 H18A . 0.9300 ?
C19 H19A . 0.9600 ?
C19 H19B . 0.9600 ?
C19 H19C . 0.9600 ?

loop_
_geom_hbond_atom_site_label_D
_geom_hbond_atom_site_label_H
_geom_hbond_atom_site_label_A
_geom_hbond_site_symmetry_A
_geom_hbond_distance_DH
_geom_hbond_distance_HA
_geom_hbond_distance_DA
_geom_hbond_angle_DHA
_geom_hbond_publ_flag
N3 H1 N2 3_575 0.88 2.00 2.8841(9) 174 yes
C1 H1A O2 1_454 0.93 2.59 3.4898(10) 162 yes
C9 H9B O2 . 0.97 2.41 3.0433(10) 123 yes
C18 H18A Cl1 4_676 0.93 2.77 3.6978(7) 173 yes
C19 H19B Cg2 3_675 0.96 2.79 3.5792(11) 140 yes

loop_
_geom_torsion_atom_site_label_1
_geom_torsion_atom_site_label_2
_geom_torsion_atom_site_label_3
_geom_torsion_atom_site_label_4
_geom_torsion_site_symmetry_1
_geom_torsion_site_symmetry_2
_geom_torsion_site_symmetry_3
_geom_torsion_site_symmetry_4
_geom_torsion
_geom_torsion_publ_flag
C7 N1 N2 C8 . . . . -164.75(7) ?
C8 N3 N4 C10 . . . . -31.43(10) ?
C11 N5 N6 O1 . . . . -0.60(8) ?
C13 N5 N6 O1 . . . . -177.86(5) ?
C12 O1 N6 N5 . . . . 1.94(7) ?
C6 C1 C2 C3 . . . . 0.59(12) ?
C1 C2 C3 C4 . . . . -0.26(11) ?
C1 C2 C3 Cl1 . . . . -179.36(6) ?
C2 C3 C4 C5 . . . . -0.40(11) ?
Cl1 C3 C4 C5 . . . . 178.71(6) ?
C3 C4 C5 C6 . . . . 0.72(11) ?
C2 C1 C6 C5 . . . . -0.27(11) ?
C2 C1 C6 C7 . . . . 178.37(7) ?
C4 C5 C6 C1 . . . . -0.40(11) ?
C4 C5 C6 C7 . . . . -179.03(7) ?
N2 N1 C7 C6 . . . . 179.07(6) ?
C1 C6 C7 N1 . . . . -167.55(7) ?
C5 C6 C7 N1 . . . . 11.07(11) ?
N1 N2 C8 N3 . . . . -175.58(6) ?
N1 N2 C8 S1 . . . . 7.51(8) ?
N4 N3 C8 N2 . . . . -157.12(7) ?
N4 N3 C8 S1 . . . . 19.84(9) ?
C9 S1 C8 N2 . . . . -165.71(6) ?
C9 S1 C8 N3 . . . . 17.44(6) ?
C8 S1 C9 C10 . . . . -44.06(6) ?
N3 N4 C10 C11 . . . . -179.45(6) ?
N3 N4 C10 C9 . . . . -5.39(10) ?
S1 C9 C10 N4 . . . . 44.63(9) ?
S1 C9 C10 C11 . . . . -141.30(5) ?
N6 N5 C11 C12 . . . . -0.91(8) ?
C13 N5 C11 C12 . . . . 175.91(6) ?
N6 N5 C11 C10 . . . . 171.22(6) ?
C13 N5 C11 C10 . . . . -11.96(11) ?
N4 C10 C11 N5 . . . . -12.74(10) ?
C9 C10 C11 N5 . . . . 172.88(6) ?
N4 C10 C11 C12 . . . . 157.77(7) ?
C9 C10 C11 C12 . . . . -16.60(10) ?
N6 O1 C12 O2 . . . . 178.68(7) ?
N6 O1 C12 C11 . . . . -2.46(7) ?
N5 C11 C12 O2 . . . . -179.41(8) ?
C10 C11 C12 O2 . . . . 8.38(13) ?
N5 C11 C12 O1 . . . . 1.97(7) ?
C10 C11 C12 O1 . . . . -170.25(6) ?
N6 N5 C13 C14 . . . . -49.70(9) ?
C11 N5 C13 C14 . . . . 133.51(8) ?
N6 N5 C13 C18 . . . . 128.71(7) ?
C11 N5 C13 C18 . . . . -48.07(10) ?
C18 C13 C14 C15 . . . . 0.78(11) ?
N5 C13 C14 C15 . . . . 179.15(7) ?
C13 C14 C15 C16 . . . . 1.44(11) ?
C19 O3 C16 C15 . . . . 3.20(11) ?
C19 O3 C16 C17 . . . . -176.93(7) ?
C14 C15 C16 O3 . . . . 177.44(7) ?
C14 C15 C16 C17 . . . . -2.43(11) ?
O3 C16 C17 C18 . . . . -178.67(7) ?
C15 C16 C17 C18 . . . . 1.21(12) ?
C16 C17 C18 C13 . . . . 0.99(12) ?
C14 C13 C18 C17 . . . . -2.00(11) ?
N5 C13 C18 C17 . . . . 179.63(7) ?
